data_7010165
loop_
_publ_author_name
'Davies, Sian C.'
'Durrant, Marcus C.'
'Hughes, David L.'
'Richards, Raymond L.'
'Sanders, J. Roger'

_publ_section_title
;
 Iron, cobalt and vanadium complexes of the N(CH2CH2S)33&#x2212; ligand
 with chloride, azide, cyanide and carbonyl co-ligands
;
_journal_issue 24
_journal_name_full 'Journal of the Chemical Society, Dalton Transactions'
_journal_page_first 4694
_journal_paper_doi 10.1039/b006591i
_journal_year 2000
_chemical_formula_moiety 'C8 H20 N, C7 H12 Co N2 S3'
_chemical_formula_structural (NEt4)[Co(NS3)(CN)]
_chemical_formula_sum 'C15 H32 Co N3 S3'
_chemical_formula_weight 409.55
_chemical_name_systematic
; 
 ? 
;
_space_group_IT_number 57
_symmetry_cell_setting orthorhombic
_symmetry_space_group_name_Hall '-P 2c 2b'
_symmetry_space_group_name_H-M 'P b c m'
_atom_sites_solution_hydrogens geom
_atom_sites_solution_primary direct
_atom_sites_solution_secondary difmap
_audit_creation_method SHELXL
_cell_angle_alpha 90.000(8)
_cell_angle_beta 90.000(9)
_cell_angle_gamma 90.000(9)
_cell_formula_units_Z 4
_cell_length_a 8.8650(11)
_cell_length_b 14.1311(14)
_cell_length_c 15.757(2)
_cell_measurement_reflns_used 25
_cell_measurement_temperature 293(2)
_cell_measurement_theta_max 11
_cell_measurement_theta_min 10
_cell_volume 1973.9(4)
_computing_cell_refinement 'CAD4/EXPRESS (Enraf-Nonius, 1992)'
_computing_data_collection 'CAD4/EXPRESS (Enraf-Nonius, 1992)'
_computing_data_reduction 'CAD4 (Hursthouse, 1976)'
_computing_molecular_graphics 'ORTEP (Johnson, 1971)'
_computing_publication_material 'SHELXL-93 (Sheldrick, 1993)'
_computing_structure_refinement 'SHELXL-93 (Sheldrick, 1993)'
_computing_structure_solution 'SHELXS-86 (Sheldrick, 1990)'
_diffrn_ambient_temperature 293(2)
_diffrn_measurement_device 'Enraf-Nonius CAD4 diffractometer'
_diffrn_measurement_method 'scintillation counter; \w/\q scans'
_diffrn_radiation_monochromator graphite
_diffrn_radiation_source 'fine-focus sealed tube'
_diffrn_radiation_type Mo-K\a
_diffrn_radiation_wavelength 0.71069
_diffrn_reflns_av_R_equivalents 0.019
_diffrn_reflns_av_sigmaI/netI 0.0688
_diffrn_reflns_limit_h_max 11
_diffrn_reflns_limit_h_min -1
_diffrn_reflns_limit_k_max 18
_diffrn_reflns_limit_k_min -1
_diffrn_reflns_limit_l_max 20
_diffrn_reflns_limit_l_min -1
_diffrn_reflns_number 2336
_diffrn_reflns_theta_max 27.0
_diffrn_reflns_theta_min 2.30
_diffrn_standards_decay_% 0
_diffrn_standards_interval_time '10000 s'
_diffrn_standards_number 3
_exptl_absorpt_coefficient_mu 1.187
_exptl_absorpt_correction_T_max 0.10
_exptl_absorpt_correction_T_min 0.07
_exptl_absorpt_correction_type 'semi-empirical psi-scans'
_exptl_crystal_colour 'purple, iridescent'
_exptl_crystal_density_diffrn 1.378
_exptl_crystal_description rhombs
_exptl_crystal_F_000 872
_exptl_crystal_size_max 0.64
_exptl_crystal_size_mid 0.10
_exptl_crystal_size_min 0.08
_refine_diff_density_max 0.450
_refine_diff_density_min -0.433
_refine_diff_density_rms 0.081
_refine_ls_extinction_method none
_refine_ls_goodness_of_fit_all 0.972
_refine_ls_goodness_of_fit_obs 1.066
_refine_ls_hydrogen_treatment riding
_refine_ls_matrix_type full
_refine_ls_number_parameters 145
_refine_ls_number_reflns 2229
_refine_ls_number_restraints 0
_refine_ls_restrained_S_all 0.972
_refine_ls_restrained_S_obs 1.066
_refine_ls_R_factor_all 0.1006
_refine_ls_R_factor_obs 0.0459
_refine_ls_shift/esd_max -0.019
_refine_ls_shift/esd_mean 0.002
_refine_ls_structure_factor_coef Fsqd
_refine_ls_weighting_details 'w=1/[\s^2^(Fo^2^)+(0.0493P)^2^] where P=(Fo^2^+2Fc^2^)/3'
_refine_ls_weighting_scheme calc
_refine_ls_wR_factor_all 0.1232
_refine_ls_wR_factor_obs 0.0945
_reflns_number_observed 1153
_reflns_number_total 2229
_reflns_observed_criterion >2sigma(I)
_cod_data_source_file b006591i.txt
_cod_data_source_block roger44
_cod_depositor_comments
;
The following automatic conversions were performed:

'_refine_ls_weighting_scheme' value 'calc
w=1/[\s^2^(Fo^2^)+(0.0493P)^2^] where P=(Fo^2^+2Fc^2^)/3' was changed
to 'calc'. New tag '_refine_ls_weighting_details' was created. The
value of the new tag was set to 'w=1/[\s^2^(Fo^2^)+(0.0493P)^2^]
where P=(Fo^2^+2Fc^2^)/3'.

Automatic conversion script
Id: cif_fix_values 3143 2015-03-26 13:38:13Z robertas 
;
_cod_original_sg_symbol_H-M 'P bcm (no. 57)'
_cod_database_code 7010165

loop_
_symmetry_equiv_pos_as_xyz
'x, y, z'
'-x, -y, z+1/2'
'x, -y+1/2, -z'
'-x, y+1/2, -z+1/2'
'-x, -y, -z'
'x, y, -z-1/2'
'-x, y-1/2, z'
'x, -y-1/2, z-1/2'

loop_
_atom_site_aniso_label
_atom_site_aniso_U_11
_atom_site_aniso_U_22
_atom_site_aniso_U_33
_atom_site_aniso_U_23
_atom_site_aniso_U_13
_atom_site_aniso_U_12
Co 0.0301(4) 0.0392(4) 0.0370(4) 0.000 0.000 0.0004(4)
S1 0.0434(8) 0.0393(8) 0.0730(11) 0.000 0.000 -0.0050(8)
C14 0.047(4) 0.047(4) 0.090(5) 0.000 0.000 -0.001(3)
C41 0.033(4) 0.048(4) 0.084(7) -0.011(4) 0.009(4) 0.009(4)
S2 0.0583(7) 0.0695(7) 0.0428(6) 0.0145(5) -0.0078(6) 0.0063(7)
C24 0.068(3) 0.079(3) 0.050(3) 0.020(3) 0.012(3) -0.003(3)
C42 0.042(5) 0.052(5) 0.056(6) 0.009(5) 0.013(4) -0.017(4)
C43 0.043(5) 0.059(5) 0.046(5) 0.010(4) -0.017(4) 0.000(4)
N4 0.027(2) 0.036(2) 0.041(3) 0.000 0.000 0.004(2)
C5 0.039(3) 0.061(4) 0.072(5) 0.000 0.000 0.003(3)
N5 0.043(3) 0.098(6) 0.179(8) 0.000 0.000 -0.006(4)
N6 0.041(3) 0.048(3) 0.053(3) -0.002(3) 0.000 0.000
C66 0.040(3) 0.092(5) 0.071(5) -0.015(4) 0.000 0.000
C68 0.043(4) 0.101(6) 0.075(5) 0.015(5) 0.000 0.000

loop_
_atom_site_label
_atom_site_type_symbol
_atom_site_fract_x
_atom_site_fract_y
_atom_site_fract_z
_atom_site_U_iso_or_equiv
_atom_site_thermal_displace_type
_atom_site_occupancy
_atom_site_calc_flag
_atom_site_refinement_flags
_atom_site_disorder_group
Co Co 0.15751(8) 0.06779(5) 0.2500 0.0354(2) Uani 1 d S .
S1 S 0.1483(2) 0.22497(10) 0.2500 0.0519(4) Uani 1 d S .
C14 C -0.0551(7) 0.2406(4) 0.2500 0.061(2) Uani 1 d S .
H14A H -0.0819(7) 0.2947(4) 0.2847 0.074 Uiso 0.50 calc PR .
H14B H -0.0902(7) 0.2522(4) 0.1926 0.074 Uiso 0.50 calc PR .
C41 C -0.1261(8) 0.1559(5) 0.2835(6) 0.055(3) Uani 0.50 d P .
H41A H -0.2333(8) 0.1591(5) 0.2714(6) 0.066 Uiso 0.50 calc PR .
H41B H -0.1144(8) 0.1559(5) 0.3447(6) 0.066 Uiso 0.50 calc PR .
S2 S 0.15664(14) -0.01048(8) 0.37231(7) 0.0568(3) Uani 1 d . .
C24 C -0.0454(5) -0.0224(4) 0.3848(3) 0.0659(14) Uani 1 d . .
H24A H -0.0678(5) -0.0833(4) 0.4102(3) 0.079 Uiso 0.50 calc PR 1
H24B H -0.0818(5) 0.0265(4) 0.4229(3) 0.079 Uiso 0.50 calc PR 1
H24C H -0.0768(5) -0.0838(4) 0.3639(3) 0.079 Uiso 0.50 calc PR 2
H24D H -0.0707(5) -0.0190(4) 0.4446(3) 0.079 Uiso 0.50 calc PR 2
C42 C -0.1236(9) -0.0146(6) 0.3034(5) 0.050(2) Uani 0.50 d P 1
H42A H -0.2305(9) -0.0056(6) 0.3138(5) 0.060 Uiso 0.50 calc PR 1
H42B H -0.1116(9) -0.0734(6) 0.2724(5) 0.060 Uiso 0.50 calc PR 1
C43 C -0.1262(9) 0.0511(6) 0.1607(6) 0.050(2) Uani 0.50 d P 2
H43A H -0.2323(9) 0.0347(6) 0.1633(6) 0.059 Uiso 0.50 calc PR 2
H43B H -0.1173(9) 0.1102(6) 0.1298(6) 0.059 Uiso 0.50 calc PR 2
N4 N -0.0672(4) 0.0649(3) 0.2500 0.0346(10) Uani 1 d S .
C5 C 0.3700(7) 0.0718(5) 0.2500 0.057(2) Uani 1 d S .
N5 N 0.4994(7) 0.0761(5) 0.2500 0.107(3) Uani 1 d S .
N6 N 0.4765(5) 0.2500 0.5000 0.0473(12) Uani 1 d S .
C61 C 0.4772(17) 0.2652(11) 0.6030(9) 0.051(4) Uiso 0.30 d P 3
H61A H 0.5585(17) 0.3086(11) 0.6166(9) 0.062 Uiso 0.30 calc PR 3
H61B H 0.3836(17) 0.2963(11) 0.6184(9) 0.062 Uiso 0.30 calc PR 3
C62 C 0.4924(16) 0.1890(11) 0.6527(10) 0.068(4) Uiso 0.35 d P 3
H62A H 0.4910(16) 0.2081(11) 0.7112(10) 0.102 Uiso 0.35 calc PR 3
H62B H 0.5865(16) 0.1582(11) 0.6404(10) 0.102 Uiso 0.35 calc PR 3
H62C H 0.4108(16) 0.1459(11) 0.6422(10) 0.102 Uiso 0.35 calc PR 3
C63 C 0.4723(23) 0.3529(15) 0.4726(13) 0.065(5) Uiso 0.30 d P 4
H63A H 0.5597(23) 0.3860(15) 0.4948(13) 0.078 Uiso 0.30 calc PR 4
H63B H 0.3824(23) 0.3831(15) 0.4948(13) 0.078 Uiso 0.30 calc PR 4
C64 C 0.4721(19) 0.3583(13) 0.3698(11) 0.061(4) Uiso 0.30 d P 4
H64A H 0.4694(19) 0.4233(13) 0.3522(11) 0.092 Uiso 0.30 calc PR 4
H64B H 0.3849(19) 0.3259(13) 0.3482(11) 0.092 Uiso 0.30 calc PR 4
H64C H 0.5617(19) 0.3288(13) 0.3482(11) 0.092 Uiso 0.30 calc PR 4
C65 C 0.6181(15) 0.1967(10) 0.4799(10) 0.044(3) Uiso 0.30 d P 5
H65A H 0.6178(15) 0.1808(10) 0.4200(10) 0.053 Uiso 0.30 calc PR 5
H65B H 0.6178(15) 0.1379(10) 0.5116(10) 0.053 Uiso 0.30 calc PR 5
C66 C 0.7631(7) 0.2500 0.5000 0.068(2) Uani 1 d S .
H66A H 0.8483(7) 0.2114 0.4854 0.102 Uiso 0.30 calc PR 5
H66B H 0.7661(7) 0.2646 0.5595 0.102 Uiso 0.30 calc PR 5
H66C H 0.7661(7) 0.3076 0.4678 0.102 Uiso 0.30 calc PR 5
H66D H 0.8439(7) 0.2603 0.5395 0.102 Uiso 0.20 calc PR 6
H66E H 0.7701(7) 0.2952 0.4547 0.102 Uiso 0.20 calc PR 6
H66F H 0.7701(7) 0.1871 0.4773 0.102 Uiso 0.20 calc PR 6
C67 C 0.3446(17) 0.1948(10) 0.4779(10) 0.045(3) Uiso 0.30 d P 5
H67A H 0.3470(17) 0.1354(10) 0.5086(10) 0.054 Uiso 0.30 calc PR 5
H67B H 0.3470(17) 0.1806(10) 0.4177(10) 0.054 Uiso 0.30 calc PR 5
C68 C 0.1897(7) 0.2500 0.5000 0.073(2) Uani 1 d S .
H68A H 0.1051(7) 0.2112 0.4845 0.109 Uiso 0.30 calc PR 5
H68B H 0.1860(7) 0.3084 0.4689 0.109 Uiso 0.30 calc PR 5
H68C H 0.1860(7) 0.2631 0.5597 0.109 Uiso 0.30 calc PR 5
H68D H 0.1066(7) 0.2603 0.5380 0.109 Uiso 0.20 calc PR 6
H68E H 0.1846(7) 0.1869 0.4777 0.109 Uiso 0.20 calc PR 6
H68F H 0.1846(7) 0.2947 0.4542 0.109 Uiso 0.20 calc PR 6
C61B C 0.4761(40) 0.1671(24) 0.4338(23) 0.108(11) Uiso 0.20 d P 7
H61E H 0.3839(40) 0.1671(24) 0.4006(23) 0.129 Uiso 0.20 calc PR 7
H61F H 0.5618(40) 0.1715(24) 0.3958(23) 0.129 Uiso 0.20 calc PR 7
C62B C 0.4866(40) 0.0768(26) 0.4908(24) 0.108(12) Uiso 0.20 d P 7
H62G H 0.4870(40) 0.0214(26) 0.4555(24) 0.162 Uiso 0.20 calc PR 7
H62H H 0.4013(40) 0.0746(26) 0.5283(24) 0.162 Uiso 0.20 calc PR 7
H62I H 0.5778(40) 0.0789(26) 0.5235(24) 0.162 Uiso 0.20 calc PR 7
C63B C 0.4771(27) 0.3389(15) 0.4315(18) 0.047(6) Uiso 0.20 d P 8
H63C H 0.5723(27) 0.3349(15) 0.4013(18) 0.056 Uiso 0.20 calc PR 8
H63D H 0.3990(27) 0.3248(15) 0.3903(18) 0.056 Uiso 0.20 calc PR 8
C64B C 0.4603(46) 0.4261(31) 0.4513(29) 0.090(12) Uiso 0.15 d P 8
H64D H 0.4649(46) 0.4641(31) 0.4009(29) 0.135 Uiso 0.15 calc PR 8
H64E H 0.5392(46) 0.4448(31) 0.4895(29) 0.135 Uiso 0.15 calc PR 8
H64F H 0.3643(46) 0.4347(31) 0.4783(29) 0.135 Uiso 0.15 calc PR 8
C65B C 0.6104(27) 0.2620(22) 0.5460(17) 0.066(7) Uiso 0.20 d P 6
H65C H 0.6086(27) 0.2175(22) 0.5929(17) 0.080 Uiso 0.20 calc PR 6
H65D H 0.6086(27) 0.3250(22) 0.5704(17) 0.080 Uiso 0.20 calc PR 6
C67B C 0.3354(29) 0.2628(21) 0.5471(17) 0.071(7) Uiso 0.20 d P 6
H67C H 0.3358(29) 0.3261(21) 0.5709(17) 0.085 Uiso 0.20 calc PR 6
H67D H 0.3358(29) 0.2187(21) 0.5943(17) 0.085 Uiso 0.20 calc PR 6

loop_
_atom_type_symbol
_atom_type_description
_atom_type_scat_dispersion_real
_atom_type_scat_dispersion_imag
_atom_type_scat_source
C C 0.0033 0.0016 'International Tables Vol C Tables 4.2.6.8 and 6.1.1.4'
H H 0.0000 0.0000 'International Tables Vol C Tables 4.2.6.8 and 6.1.1.4'
Co Co 0.3494 0.9721 'International Tables Vol C Tables 4.2.6.8 and 6.1.1.4'
N N 0.0061 0.0033 'International Tables Vol C Tables 4.2.6.8 and 6.1.1.4'
S S 0.1246 0.1234 'International Tables Vol C Tables 4.2.6.8 and 6.1.1.4'

loop_
_geom_angle_atom_site_label_1
_geom_angle_atom_site_label_2
_geom_angle_atom_site_label_3
_geom_angle
_geom_angle_site_symmetry_1
_geom_angle_site_symmetry_3
_geom_angle_publ_flag
C5 Co N4 179.5(2) . . ?
C5 Co S2 91.05(11) . 6_556 ?
N4 Co S2 89.21(8) . 6_556 ?
C5 Co S2 91.05(11) . . ?
N4 Co S2 89.21(8) . . ?
S2 Co S2 120.29(7) 6_556 . ?
C5 Co S1 90.4(2) . . ?
N4 Co S1 89.09(14) . . ?
S2 Co S1 119.82(3) 6_556 . ?
S2 Co S1 119.82(3) . . ?
C14 S1 Co 99.1(2) . . ?
C41 C14 S1 109.3(4) . . ?
C41 C14 H14A 109.8(3) . . ?
S1 C14 H14A 109.8(2) . . ?
C41 C14 H14B 109.8(4) . . ?
S1 C14 H14B 109.81(3) . . ?
H14A C14 H14B 108.3 . . ?
C14 C41 N4 115.6(6) . . ?
C14 C41 H41A 108.4(4) . . ?
N4 C41 H41A 108.4(3) . . ?
C14 C41 H41B 108.4(4) . . ?
N4 C41 H41B 108.4(4) . . ?
H41A C41 H41B 107.4 . . ?
C24 S2 Co 98.3(2) . . ?
C43 C24 S2 111.6(4) 6_556 . ?
C42 C24 S2 111.5(4) . . ?
C42 C24 H24A 109.3(4) . . ?
S2 C24 H24A 109.3(2) . . ?
C42 C24 H24B 109.3(4) . . ?
S2 C24 H24B 109.3(2) . . ?
H24A C24 H24B 108.0 . . ?
C43 C24 H24C 109.3(4) 6_556 . ?
S2 C24 H24C 109.3(2) . . ?
C43 C24 H24D 109.3(4) 6_556 . ?
S2 C24 H24D 109.3(2) . . ?
H24C C24 H24D 108.0 . . ?
C24 C42 N4 113.1(6) . . ?
C24 C42 H42A 109.0(4) . . ?
N4 C42 H42A 109.0(4) . . ?
C24 C42 H42B 109.0(4) . . ?
N4 C42 H42B 109.0(4) . . ?
H42A C42 H42B 107.8 . . ?
C24 C43 N4 112.4(6) 6_556 . ?
C24 C43 H43A 109.1(4) 6_556 . ?
N4 C43 H43A 109.1(4) . . ?
C24 C43 H43B 109.1(4) 6_556 . ?
N4 C43 H43B 109.1(4) . . ?
H43A C43 H43B 107.9 . . ?
C41 N4 C41 41.6(7) . 6_556 ?
C41 N4 C42 137.3(5) . 6_556 ?
C41 N4 C42 109.5(5) 6_556 6_556 ?
C41 N4 C42 109.5(5) . . ?
C41 N4 C42 137.3(5) 6_556 . ?
C42 N4 C42 68.7(7) 6_556 . ?
C41 N4 C43 108.6(6) . . ?
C41 N4 C43 70.1(5) 6_556 . ?
C41 N4 C43 70.1(5) . 6_556 ?
C41 N4 C43 108.6(6) 6_556 6_556 ?
C43 N4 C43 136.7(7) . 6_556 ?
C41 N4 Co 109.5(4) . . ?
C41 N4 Co 109.5(4) 6_556 . ?
C42 N4 Co 110.6(4) 6_556 . ?
C42 N4 Co 110.6(4) . . ?
C43 N4 Co 110.4(4) . . ?
C43 N4 Co 110.4(4) 6_556 . ?
N5 C5 Co 178.6(7) . . ?
C65B N6 C65B 64.2(22) . 3_556 ?
C67 N6 C67 72.2(11) . 3_556 ?
C65B N6 C67B 179.3(16) . 3_556 ?
C65B N6 C67B 116.5(14) 3_556 3_556 ?
C65B N6 C67B 116.5(14) . . ?
C65B N6 C67B 179.3(17) 3_556 . ?
C67B N6 C67B 62.8(21) 3_556 . ?
C67 N6 C65 176.9(8) . 3_556 ?
C67 N6 C65 110.8(8) 3_556 3_556 ?
C67 N6 C65 110.8(8) . . ?
C67 N6 C65 176.9(8) 3_556 . ?
C65 N6 C65 66.1(11) 3_556 . ?
C63 N6 C63 177.2(16) . 3_556 ?
C61B N6 C61B 179.7(27) 3_556 . ?
C62 C61 N6 118.3(13) . . ?
C62 C61 H61A 107.7(9) . . ?
N6 C61 H61A 107.7(6) . . ?
C62 C61 H61B 107.7(9) . . ?
N6 C61 H61B 107.7(6) . . ?
H61A C61 H61B 107.1 . . ?
C61 C62 H62A 109.5(10) . . ?
C61 C62 H62B 109.5(9) . . ?
H62A C62 H62B 109.5 . . ?
C61 C62 H62C 109.5(9) . . ?
H62A C62 H62C 109.5 . . ?
H62B C62 H62C 109.5 . . ?
N6 C63 C64 109.2(16) . . ?
N6 C63 H63A 109.8(8) . . ?
C64 C63 H63A 109.8(10) . . ?
N6 C63 H63B 109.8(8) . . ?
C64 C63 H63B 109.8(10) . . ?
H63A C63 H63B 108.3 . . ?
C63 C64 H64A 109.5(11) . . ?
C63 C64 H64B 109.5(10) . . ?
H64A C64 H64B 109.5 . . ?
C63 C64 H64C 109.5(10) . . ?
H64A C64 H64C 109.5 . . ?
H64B C64 H64C 109.5 . . ?
N6 C65 C66 114.5(9) . . ?
N6 C65 H65A 108.6(6) . . ?
C66 C65 H65A 108.6(6) . . ?
N6 C65 H65B 108.6(6) . . ?
C66 C65 H65B 108.6(6) . . ?
H65A C65 H65B 107.6 . . ?
C65 C66 H66A 109.5(5) . . ?
C65 C66 H66B 109.5(6) . . ?
H66A C66 H66B 109.5 . . ?
C65 C66 H66C 109.5(6) . . ?
H66A C66 H66C 109.5 . . ?
H66B C66 H66C 109.5 . . ?
C65B C66 H66D 109.5(10) . . ?
C65B C66 H66E 109.5(11) . . ?
H66D C66 H66E 109.5 . . ?
C65B C66 H66F 109.5(11) . . ?
H66D C66 H66F 109.5 . . ?
H66E C66 H66F 109.5 . . ?
N6 C67 C68 112.0(8) . . ?
N6 C67 H67A 109.2(6) . . ?
C68 C67 H67A 109.2(5) . . ?
N6 C67 H67B 109.2(6) . . ?
C68 C67 H67B 109.2(5) . . ?
H67A C67 H67B 107.9 . . ?
C67 C68 H68A 109.5(5) . . ?
C67 C68 H68B 109.5(6) . . ?
H68A C68 H68B 109.5 . . ?
C67 C68 H68C 109.5(5) . . ?
H68A C68 H68C 109.5 . . ?
H68B C68 H68C 109.5 . . ?
C67B C68 H68D 109.5(10) . . ?
C67B C68 H68E 109.5(11) . . ?
H68D C68 H68E 109.5 . . ?
C67B C68 H68F 109.5(12) . . ?
H68D C68 H68F 109.5 . . ?
H68E C68 H68F 109.5 . . ?
C62B C61B N6 103.2(24) . . ?
C62B C61B H61E 111.1(19) . . ?
N6 C61B H61E 111.1(13) . . ?
C62B C61B H61F 111.1(19) . . ?
N6 C61B H61F 111.1(13) . . ?
H61E C61B H61F 109.1 . . ?
C61B C62B H62G 109.5(19) . . ?
C61B C62B H62H 109.5(19) . . ?
H62G C62B H62H 109.5 . . ?
C61B C62B H62I 109.5(19) . . ?
H62G C62B H62I 109.5 . . ?
H62H C62B H62I 109.5 . . ?
C64B C63B N6 124.9(31) . . ?
C64B C63B H63C 106.1(23) . . ?
N6 C63B H63C 106.1(9) . . ?
C64B C63B H63D 106.1(24) . . ?
N6 C63B H63D 106.1(9) . . ?
H63C C63B H63D 106.3 . . ?
C63B C64B H64D 109.5(26) . . ?
C63B C64B H64E 109.5(23) . . ?
H64D C64B H64E 109.47(6) . . ?
C63B C64B H64F 109.5(23) . . ?
H64D C64B H64F 109.5 . . ?
H64E C64B H64F 109.5 . . ?
N6 C65B C66 119.1(18) . . ?
N6 C65B H65C 107.5(12) . . ?
C66 C65B H65C 107.5(11) . . ?
N6 C65B H65D 107.6(12) . . ?
C66 C65B H65D 107.5(11) . . ?
H65C C65B H65D 107.0 . . ?
N6 C67B C68 118.0(18) . . ?
N6 C67B H67C 107.8(11) . . ?
C68 C67B H67C 107.8(11) . . ?
N6 C67B H67D 107.8(12) . . ?
C68 C67B H67D 107.8(11) . . ?
H67C C67B H67D 107.1 . . ?

loop_
_geom_bond_atom_site_label_1
_geom_bond_atom_site_label_2
_geom_bond_distance
_geom_bond_site_symmetry_2
_geom_bond_publ_flag
Co C5 1.885(6) . ?
Co N4 1.992(4) . ?
Co S2 2.2220(11) 6_556 ?
Co S2 2.2220(11) . ?
Co S1 2.223(2) . ?
S1 C14 1.817(6) . ?
C14 C41 1.451(9) . ?
C14 H14A 0.97 . ?
C14 H14B 0.97 . ?
C41 N4 1.485(8) . ?
C41 H41A 0.97 . ?
C41 H41B 0.97 . ?
S2 C24 1.809(5) . ?
C24 C43 1.452(10) 6_556 ?
C24 C42 1.463(9) . ?
C24 H24A 0.97 . ?
C24 H24B 0.97 . ?
C24 H24C 0.97 . ?
C24 H24D 0.97 . ?
C42 N4 1.489(8) . ?
C42 H42A 0.97 . ?
C42 H42B 0.97 . ?
C43 C24 1.452(10) 6_556 ?
C43 N4 1.514(8) . ?
C43 H43A 0.97 . ?
C43 H43B 0.97 . ?
N4 C41 1.485(7) 6_556 ?
N4 C42 1.489(8) 6_556 ?
N4 C43 1.514(8) 6_556 ?
C5 N5 1.149(8) . ?
N6 C65B 1.40(2) . ?
N6 C65B 1.40(2) 3_556 ?
N6 C67 1.448(14) . ?
N6 C67 1.448(14) 3_556 ?
N6 C67B 1.47(3) 3_556 ?
N6 C67B 1.47(3) . ?
N6 C65 1.498(14) 3_556 ?
N6 C65 1.498(14) . ?
N6 C63 1.52(2) . ?
N6 C63 1.52(2) 3_556 ?
N6 C61B 1.57(3) 3_556 ?
N6 C61B 1.57(3) . ?
C61 C62 1.34(2) . ?
C61 H61A 0.97 . ?
C61 H61B 0.97 . ?
C62 H62A 0.96 . ?
C62 H62B 0.96 . ?
C62 H62C 0.96 . ?
C63 C64 1.62(2) . ?
C63 H63A 0.97 . ?
C63 H63B 0.97 . ?
C64 H64A 0.96 . ?
C64 H64B 0.96 . ?
C64 H64C 0.96 . ?
C65 C66 1.522(14) . ?
C65 H65A 0.97 . ?
C65 H65B 0.97 . ?
C66 C65B 1.54(2) . ?
C66 H66A 0.96 . ?
C66 H66B 0.96 . ?
C66 H66C 0.96 . ?
C66 H66D 0.96 . ?
C66 H66E 0.96 . ?
C66 H66F 0.96 . ?
C67 C68 1.617(15) . ?
C67 H67A 0.97 . ?
C67 H67B 0.97 . ?
C68 C67B 1.50(3) . ?
C68 H68A 0.96 . ?
C68 H68B 0.96 . ?
C68 H68C 0.96 . ?
C68 H68D 0.96 . ?
C68 H68E 0.96 . ?
C68 H68F 0.96 . ?
C61B C62B 1.56(5) . ?
C61B H61E 0.97 . ?
C61B H61F 0.97 . ?
C62B H62G 0.96 . ?
C62B H62H 0.96 . ?
C62B H62I 0.96 . ?
C63B C64B 1.28(5) . ?
C63B H63C 0.97 . ?
C63B H63D 0.97 . ?
C64B H64D 0.96 . ?
C64B H64E 0.96 . ?
C64B H64F 0.96 . ?
C65B H65C 0.97 . ?
C65B H65D 0.97 . ?
C67B H67C 0.97 . ?
C67B H67D 0.97 . ?
